data_4081237
loop_
_publ_author_name
'Scheuermann, Margaret L.'
'Luedtke, Avery T.'
'Hanson, Susan K.'
'Fekl, Ulrich'
'Kaminsky, Werner'
'Goldberg, Karen I.'

_publ_section_title
;
 Reactions of Five-Coordinate Platinum(IV) Complexes with Molecular Oxygen
;
_journal_issue 17
_journal_name_full Organometallics
_journal_page_first 4752
_journal_paper_doi 10.1021/om4003363
_journal_volume 32
_journal_year 2013
_chemical_formula_moiety 'C20 H32 N2 O2 Pt'
_chemical_formula_sum 'C20 H32 N2 O2 Pt'
_chemical_formula_weight 527.57
_chemical_name_common MLS_9_052_8
_chemical_name_systematic
;
 MLS_9_052_8
;
_space_group_IT_number 2
_symmetry_cell_setting triclinic
_symmetry_Int_Tables_number 2
_symmetry_space_group_name_Hall '-P 1'
_symmetry_space_group_name_H-M 'P -1'
_atom_sites_solution_hydrogens geom
_atom_sites_solution_primary direct
_atom_sites_solution_secondary difmap
_audit_conform_dict_location ftp://ftp.iucr.org/pub/cif_core.dic
_audit_conform_dict_name cif_core.dic
_audit_conform_dict_version 2.4
_audit_creation_date 2013-03-26T11:03:13-00:00
_audit_creation_method 'WinGX routine CIF_UPDATE'
_cell_angle_alpha 91.239(9)
_cell_angle_beta 91.586(8)
_cell_angle_gamma 90.924(10)
_cell_formula_units_Z 4
_cell_length_a 9.7826(19)
_cell_length_b 11.383(2)
_cell_length_c 18.509(4)
_cell_measurement_reflns_used 2550
_cell_measurement_temperature 100(2)
_cell_measurement_theta_max 20
_cell_measurement_theta_min 3
_cell_volume 2059.5(7)
_computing_cell_refinement 'SAINT (Bruker, 2007)'
_computing_data_collection 'APEX2 (Bruker, 2007)'
_computing_data_reduction 'SAINT (Bruker, 2007)'
_computing_molecular_graphics 'ORTEP-3 for Windows (Farrugia, 1997)'
_computing_publication_material 'SHELXL-97 (Sheldrick, 1997)'
_computing_structure_refinement 'SHELXL-97 (Sheldrick, 2008)'
_computing_structure_solution 'SHELXS97 (Sheldrick, 1997)'
_diffrn_ambient_temperature 100(2)
_diffrn_measured_fraction_theta_full 1
_diffrn_measured_fraction_theta_max 1
_diffrn_measurement_device_type 'Bruker APEXII CCD area-detector'
_diffrn_measurement_method '\f and \w scans'
_diffrn_radiation_monochromator graphite
_diffrn_radiation_type MoK\a
_diffrn_radiation_wavelength 0.71073
_diffrn_reflns_av_R_equivalents 0.1049
_diffrn_reflns_av_unetI/netI 0.0884
_diffrn_reflns_limit_h_max 12
_diffrn_reflns_limit_h_min -12
_diffrn_reflns_limit_k_max 14
_diffrn_reflns_limit_k_min -14
_diffrn_reflns_limit_l_max 23
_diffrn_reflns_limit_l_min 0
_diffrn_reflns_number 77780
_diffrn_reflns_theta_full 25
_diffrn_reflns_theta_max 26.37
_diffrn_reflns_theta_min 1.79
_diffrn_source 'fine-focus sealed tube'
_exptl_absorpt_coefficient_mu 6.828
_exptl_absorpt_correction_T_max 0.9349
_exptl_absorpt_correction_T_min 0.6465
_exptl_absorpt_correction_type multi-scan
_exptl_absorpt_process_details '(SADABS; Bruker, 2007)'
_exptl_crystal_colour colourless
_exptl_crystal_density_diffrn 1.702
_exptl_crystal_density_method 'not measured'
_exptl_crystal_description piece
_exptl_crystal_F_000 1040
_exptl_crystal_size_max 0.07
_exptl_crystal_size_mid 0.05
_exptl_crystal_size_min 0.01
_refine_diff_density_max 1.741
_refine_diff_density_min -1.202
_refine_diff_density_rms 0.221
_refine_ls_extinction_method none
_refine_ls_goodness_of_fit_ref 1.026
_refine_ls_hydrogen_treatment constr
_refine_ls_matrix_type full
_refine_ls_number_parameters 471
_refine_ls_number_reflns 8536
_refine_ls_number_restraints 0
_refine_ls_restrained_S_all 1.026
_refine_ls_R_factor_all 0.0699
_refine_ls_R_factor_gt 0.0456
_refine_ls_shift/su_max 0.025
_refine_ls_shift/su_mean 0.001
_refine_ls_structure_factor_coef Fsqd
_refine_ls_weighting_details 'calc w=1/[\s^2^(Fo^2^)+(0.0101P)^2^+10.5544P] where P=(Fo^2^+2Fc^2^)/3'
_refine_ls_weighting_scheme calc
_refine_ls_wR_factor_gt 0.0705
_refine_ls_wR_factor_ref 0.0776
_reflns_number_gt 7006
_reflns_number_total 8536
_reflns_threshold_expression >2\s(I)
_cod_data_source_file om4003363_si_002.cif
_cod_data_source_block twin5
_cod_original_cell_volume 2059.4(7)
_cod_database_code 4081237

loop_
_symmetry_equiv_pos_as_xyz
'x, y, z'
'-x, -y, -z'

loop_
_atom_site_label
_atom_site_type_symbol
_atom_site_fract_x
_atom_site_fract_y
_atom_site_fract_z
_atom_site_U_iso_or_equiv
_atom_site_adp_type
_atom_site_occupancy
_atom_site_symmetry_multiplicity
_atom_site_calc_flag
_atom_site_refinement_flags
C1 C 0.2113(11) 0.5042(9) -0.0499(5) 0.024(2) Uani 1 1 d .
H1A H 0.2733 0.4988 -0.0076 0.036 Uiso 1 1 calc R
H1B H 0.1214 0.4715 -0.0385 0.036 Uiso 1 1 calc R
H1C H 0.2021 0.5868 -0.0629 0.036 Uiso 1 1 calc R
C2 C 0.4586(11) 0.5081(8) -0.1210(5) 0.025(2) Uani 1 1 d .
H2A H 0.4713 0.5303 -0.0698 0.038 Uiso 1 1 calc R
H2B H 0.4513 0.5791 -0.1497 0.038 Uiso 1 1 calc R
H2C H 0.537 0.4625 -0.1367 0.038 Uiso 1 1 calc R
C3 C 0.3749(10) 0.2960(9) -0.0647(5) 0.022(2) Uani 1 1 d .
H3A H 0.4673 0.2772 -0.08 0.033 Uiso 1 1 calc R
H3B H 0.3189 0.2238 -0.0645 0.033 Uiso 1 1 calc R
H3C H 0.3799 0.3314 -0.0159 0.033 Uiso 1 1 calc R
C4 C 0.4748(10) 0.2768(9) -0.2465(5) 0.021(2) Uani 1 1 d .
H4 H 0.549 0.2923 -0.2133 0.025 Uiso 1 1 calc R
C5 C 0.5000(10) 0.2115(8) -0.3071(5) 0.022(2) Uani 1 1 d .
H5 H 0.5887 0.1828 -0.3162 0.026 Uiso 1 1 calc R
C6 C 0.3892(9) 0.1885(7) -0.3556(5) 0.018(2) Uani 1 1 d .
H6 H 0.4007 0.1417 -0.398 0.022 Uiso 1 1 calc R
C7 C 0.2613(9) 0.2358(8) -0.3402(4) 0.0151(19) Uani 1 1 d .
H7 H 0.185 0.2215 -0.3723 0.018 Uiso 1 1 calc R
C8 C 0.2477(9) 0.3035(7) -0.2778(4) 0.0122(18) Uani 1 1 d .
C9 C 0.1123(9) 0.3552(7) -0.2537(4) 0.0143(19) Uani 1 1 d .
C10 C -0.0149(9) 0.3046(8) -0.2924(5) 0.0160(19) Uani 1 1 d .
C11 C -0.0747(9) 0.2338(8) -0.2456(5) 0.016(2) Uani 1 1 d .
H11 H -0.1519 0.1841 -0.2562 0.019 Uiso 1 1 calc R
C12 C -0.0020(10) 0.2451(8) -0.1751(5) 0.017(2) Uani 1 1 d .
C13 C -0.0569(9) 0.1858(8) -0.1094(4) 0.017(2) Uani 1 1 d .
C14 C -0.2010(11) 0.2407(10) -0.0979(6) 0.031(3) Uani 1 1 d .
H14A H -0.1909 0.3263 -0.0921 0.046 Uiso 1 1 calc R
H14B H -0.241 0.2084 -0.0545 0.046 Uiso 1 1 calc R
H14C H -0.2609 0.2219 -0.14 0.046 Uiso 1 1 calc R
C15 C -0.0770(10) 0.0534(8) -0.1259(5) 0.024(2) Uani 1 1 d .
H15A H -0.1362 0.042 -0.1691 0.036 Uiso 1 1 calc R
H15B H -0.1195 0.016 -0.0847 0.036 Uiso 1 1 calc R
H15C H 0.012 0.018 -0.1343 0.036 Uiso 1 1 calc R
C16 C 0.0317(11) 0.2040(9) -0.0423(5) 0.030(3) Uani 1 1 d .
H16A H 0.1228 0.1726 -0.0507 0.045 Uiso 1 1 calc R
H16B H -0.0096 0.1632 -0.0021 0.045 Uiso 1 1 calc R
H16C H 0.0398 0.2882 -0.0305 0.045 Uiso 1 1 calc R
C17 C -0.0747(9) 0.3408(7) -0.3654(5) 0.0149(19) Uani 1 1 d .
C18 C -0.1153(11) 0.2309(8) -0.4096(5) 0.027(2) Uani 1 1 d .
H18A H -0.159 0.2535 -0.4554 0.04 Uiso 1 1 calc R
H18B H -0.1795 0.1832 -0.3825 0.04 Uiso 1 1 calc R
H18C H -0.0336 0.1852 -0.4195 0.04 Uiso 1 1 calc R
C19 C -0.2029(10) 0.4111(8) -0.3491(5) 0.023(2) Uani 1 1 d .
H19A H -0.2462 0.4359 -0.3945 0.035 Uiso 1 1 calc R
H19B H -0.1772 0.4806 -0.3192 0.035 Uiso 1 1 calc R
H19C H -0.2672 0.3618 -0.323 0.035 Uiso 1 1 calc R
C20 C 0.0199(10) 0.4178(8) -0.4094(5) 0.019(2) Uani 1 1 d .
H20A H 0.1008 0.3731 -0.4224 0.028 Uiso 1 1 calc R
H20B H 0.0483 0.4876 -0.3806 0.028 Uiso 1 1 calc R
H20C H -0.0287 0.442 -0.4535 0.028 Uiso 1 1 calc R
C21 C 0.2792(11) 0.0501(9) 0.4546(5) 0.026(2) Uani 1 1 d .
H21A H 0.2029 0.0485 0.4878 0.04 Uiso 1 1 calc R
H21B H 0.3573 0.0924 0.4777 0.04 Uiso 1 1 calc R
H21C H 0.3054 -0.0305 0.4425 0.04 Uiso 1 1 calc R
C22 C 0.0274(10) 0.0678(8) 0.3729(5) 0.023(2) Uani 1 1 d .
H22A H 0.0165 -0.0058 0.3447 0.035 Uiso 1 1 calc R
H22B H -0.0387 0.1249 0.3552 0.035 Uiso 1 1 calc R
H22C H 0.0113 0.0527 0.424 0.035 Uiso 1 1 calc R
C23 C 0.1620(10) 0.2779(9) 0.4220(5) 0.025(2) Uani 1 1 d .
H23A H 0.1926 0.2701 0.4725 0.037 Uiso 1 1 calc R
H23B H 0.0622 0.2837 0.4194 0.037 Uiso 1 1 calc R
H23C H 0.2033 0.349 0.4023 0.037 Uiso 1 1 calc R
C24 C 0.0706(10) 0.2757(8) 0.2393(5) 0.022(2) Uani 1 1 d .
H24 H -0.0038 0.2841 0.2709 0.026 Uiso 1 1 calc R
C25 C 0.0655(10) 0.3292(8) 0.1729(5) 0.018(2) Uani 1 1 d .
H25 H -0.0129 0.3715 0.1579 0.022 Uiso 1 1 calc R
C26 C 0.1757(9) 0.3201(8) 0.1291(5) 0.020(2) Uani 1 1 d .
H26 H 0.1757 0.3589 0.0842 0.023 Uiso 1 1 calc R
C27 C 0.2867(10) 0.2543(7) 0.1503(5) 0.016(2) Uani 1 1 d .
H27 H 0.3626 0.2466 0.1198 0.019 Uiso 1 1 calc R
C28 C 0.2865(9) 0.2004(7) 0.2156(4) 0.0153(19) Uani 1 1 d .
C29 C 0.4089(9) 0.1339(8) 0.2495(5) 0.0153(19) Uani 1 1 d .
C30 C 0.5433(9) 0.1576(7) 0.2150(4) 0.0141(19) Uani 1 1 d .
C31 C 0.6102(10) 0.2358(8) 0.2584(4) 0.017(2) Uani 1 1 d .
H31 H 0.6929 0.2757 0.2476 0.02 Uiso 1 1 calc R
C32 C 0.5355(9) 0.2501(8) 0.3256(5) 0.016(2) Uani 1 1 d .
C33 C 0.5874(9) 0.3279(8) 0.3877(4) 0.016(2) Uani 1 1 d .
C34 C 0.7442(10) 0.3207(10) 0.3947(5) 0.028(2) Uani 1 1 d .
H34A H 0.7696 0.2409 0.408 0.042 Uiso 1 1 calc R
H34B H 0.7784 0.3768 0.4321 0.042 Uiso 1 1 calc R
H34C H 0.7844 0.3397 0.3483 0.042 Uiso 1 1 calc R
C35 C 0.5513(12) 0.4534(8) 0.3664(6) 0.034(3) Uani 1 1 d .
H35A H 0.5885 0.4698 0.319 0.05 Uiso 1 1 calc R
H35B H 0.5907 0.5094 0.4025 0.05 Uiso 1 1 calc R
H35C H 0.4517 0.4612 0.3641 0.05 Uiso 1 1 calc R
C36 C 0.5253(11) 0.2953(10) 0.4603(5) 0.032(3) Uani 1 1 d .
H36A H 0.4253 0.2984 0.456 0.048 Uiso 1 1 calc R
H36B H 0.5585 0.351 0.4981 0.048 Uiso 1 1 calc R
H36C H 0.5525 0.2157 0.4729 0.048 Uiso 1 1 calc R
C37 C 0.6009(10) 0.0921(8) 0.1501(5) 0.017(2) Uani 1 1 d .
C38 C 0.6902(12) 0.1767(9) 0.1054(6) 0.039(3) Uani 1 1 d .
H38A H 0.7404 0.131 0.0696 0.058 Uiso 1 1 calc R
H38B H 0.7553 0.2195 0.1379 0.058 Uiso 1 1 calc R
H38C H 0.6312 0.2327 0.0806 0.058 Uiso 1 1 calc R
C39 C 0.6952(11) -0.0018(10) 0.1834(5) 0.030(3) Uani 1 1 d .
H39A H 0.64 -0.0582 0.2098 0.045 Uiso 1 1 calc R
H39B H 0.7625 0.0366 0.2167 0.045 Uiso 1 1 calc R
H39C H 0.7428 -0.0431 0.1448 0.045 Uiso 1 1 calc R
C40 C 0.4943(11) 0.0327(9) 0.1005(5) 0.028(2) Uani 1 1 d .
H40A H 0.4312 -0.0136 0.1291 0.042 Uiso 1 1 calc R
H40B H 0.5394 -0.0192 0.0659 0.042 Uiso 1 1 calc R
H40C H 0.4433 0.0924 0.0741 0.042 Uiso 1 1 calc R
N1 N 0.3522(7) 0.3209(6) -0.2304(4) 0.0141(16) Uani 1 1 d .
N2 N 0.1040(7) 0.3159(7) -0.1771(4) 0.0119(16) Uani 1 1 d .
N3 N 0.1797(7) 0.2115(7) 0.2603(4) 0.0153(16) Uani 1 1 d .
N4 N 0.4219(7) 0.1886(7) 0.3234(4) 0.0120(16) Uani 1 1 d .
O1 O 0.2174(6) 0.5333(5) -0.2102(3) 0.0188(15) Uani 1 1 d .
O2 O 0.1051(6) 0.4774(5) -0.2556(3) 0.0144(13) Uani 1 1 d .
O3 O 0.2652(6) -0.0139(5) 0.2957(3) 0.0168(14) Uani 1 1 d .
O4 O 0.3891(6) 0.0131(5) 0.2538(3) 0.0155(14) Uani 1 1 d .
Pt1 Pt 0.28883(4) 0.41160(3) -0.134704(19) 0.01339(10) Uani 1 1 d .
Pt2 Pt 0.22078(4) 0.13311(3) 0.362585(19) 0.01460(10) Uani 1 1 d .

loop_
_atom_site_aniso_label
_atom_site_aniso_U_11
_atom_site_aniso_U_22
_atom_site_aniso_U_33
_atom_site_aniso_U_23
_atom_site_aniso_U_13
_atom_site_aniso_U_12
C1 0.037(7) 0.020(6) 0.015(5) -0.008(4) 0.004(4) -0.002(5)
C2 0.047(7) 0.011(5) 0.018(5) 0.010(4) -0.001(5) 0.005(4)
C3 0.018(5) 0.024(6) 0.024(5) -0.002(4) 0.000(4) 0.003(4)
C4 0.018(6) 0.022(5) 0.023(5) 0.004(4) -0.003(4) -0.002(4)
C5 0.026(6) 0.023(5) 0.017(5) 0.005(4) 0.008(4) 0.005(4)
C6 0.025(5) 0.011(5) 0.019(5) 0.000(4) 0.006(4) 0.002(4)
C7 0.011(5) 0.019(5) 0.016(4) 0.005(4) 0.009(4) 0.007(4)
C8 0.007(4) 0.012(5) 0.017(4) 0.003(3) -0.002(3) 0.003(3)
C9 0.021(5) 0.009(4) 0.013(4) 0.002(3) 0.006(4) 0.001(4)
C10 0.013(5) 0.017(5) 0.018(4) -0.004(4) -0.001(4) 0.006(4)
C11 0.015(5) 0.012(5) 0.020(5) 0.003(4) -0.004(4) -0.001(4)
C12 0.018(5) 0.011(5) 0.022(5) -0.004(4) 0.005(4) -0.004(4)
C13 0.013(5) 0.024(5) 0.012(4) 0.002(4) 0.000(4) -0.002(4)
C14 0.027(6) 0.036(7) 0.031(6) 0.007(5) 0.006(5) 0.006(5)
C15 0.027(6) 0.020(5) 0.025(5) 0.004(4) 0.003(4) 0.003(4)
C16 0.039(7) 0.037(6) 0.013(5) 0.002(4) -0.001(4) -0.012(5)
C17 0.022(5) 0.010(4) 0.013(4) 0.006(4) -0.003(4) 0.000(4)
C18 0.044(7) 0.014(5) 0.022(5) 0.004(4) -0.009(5) 0.000(5)
C19 0.024(6) 0.019(5) 0.026(5) 0.010(4) -0.013(4) 0.003(4)
C20 0.024(5) 0.020(5) 0.012(4) 0.003(4) 0.000(4) 0.004(4)
C21 0.032(6) 0.026(6) 0.021(5) 0.007(4) 0.005(5) -0.002(5)
C22 0.020(5) 0.015(5) 0.035(6) 0.002(4) 0.004(5) 0.002(4)
C23 0.025(6) 0.024(6) 0.026(5) -0.005(4) 0.011(5) 0.001(5)
C24 0.016(5) 0.019(5) 0.029(5) -0.011(4) 0.000(4) 0.010(4)
C25 0.020(5) 0.018(5) 0.016(4) -0.003(4) -0.003(4) 0.013(4)
C26 0.022(5) 0.013(5) 0.024(5) 0.006(4) -0.003(4) 0.004(4)
C27 0.023(5) 0.005(4) 0.019(5) -0.003(3) -0.001(4) -0.004(4)
C28 0.019(5) 0.012(5) 0.015(4) -0.007(4) 0.008(4) -0.003(4)
C29 0.011(5) 0.017(5) 0.018(4) 0.003(4) 0.000(4) 0.001(4)
C30 0.019(5) 0.008(4) 0.016(4) 0.000(3) 0.008(4) 0.000(4)
C31 0.016(5) 0.018(5) 0.017(4) 0.009(4) 0.002(4) -0.002(4)
C32 0.016(5) 0.008(4) 0.025(5) 0.007(4) 0.007(4) 0.003(4)
C33 0.017(5) 0.018(5) 0.014(4) -0.002(4) -0.004(4) 0.004(4)
C34 0.018(6) 0.041(7) 0.025(5) 0.000(5) 0.001(4) -0.002(5)
C35 0.049(8) 0.014(5) 0.037(6) -0.004(5) -0.004(6) -0.009(5)
C36 0.024(6) 0.050(7) 0.022(5) -0.006(5) 0.001(5) -0.008(5)
C37 0.019(5) 0.018(5) 0.015(5) 0.002(4) 0.001(4) -0.001(4)
C38 0.055(8) 0.028(6) 0.036(6) -0.004(5) 0.036(6) 0.002(6)
C39 0.035(7) 0.034(7) 0.022(5) -0.009(5) 0.003(5) 0.006(5)
C40 0.033(6) 0.037(7) 0.015(5) -0.008(4) -0.001(4) 0.009(5)
N1 0.010(4) 0.011(4) 0.022(4) 0.005(3) 0.003(3) -0.001(3)
N2 0.009(4) 0.019(4) 0.007(3) -0.002(3) -0.003(3) 0.002(3)
N3 0.012(4) 0.021(4) 0.013(4) -0.003(3) -0.002(3) -0.002(3)
N4 0.010(4) 0.020(4) 0.006(3) -0.006(3) 0.001(3) 0.005(3)
O1 0.018(4) 0.015(4) 0.022(3) -0.005(3) -0.009(3) -0.004(3)
O2 0.015(3) 0.012(3) 0.016(3) -0.001(2) -0.004(3) 0.002(3)
O3 0.014(3) 0.013(3) 0.024(3) -0.002(3) 0.008(3) 0.000(3)
O4 0.015(4) 0.010(3) 0.022(3) -0.001(3) 0.010(3) -0.003(3)
Pt1 0.0124(2) 0.0126(2) 0.01505(19) -0.00082(16) -0.00199(17) -0.00075(16)
Pt2 0.0148(2) 0.0129(2) 0.0163(2) -0.00003(17) 0.00445(17) -0.00002(17)

loop_
_atom_type_symbol
_atom_type_description
_atom_type_scat_dispersion_real
_atom_type_scat_dispersion_imag
_atom_type_scat_source
C C 0.0033 0.0016 'International Tables Vol C Tables 4.2.6.8 and 6.1.1.4'
H H 0 0 'International Tables Vol C Tables 4.2.6.8 and 6.1.1.4'
N N 0.0061 0.0033 'International Tables Vol C Tables 4.2.6.8 and 6.1.1.4'
O O 0.0106 0.006 'International Tables Vol C Tables 4.2.6.8 and 6.1.1.4'
Pt Pt -1.7033 8.3905 'International Tables Vol C Tables 4.2.6.8 and 6.1.1.4'

loop_
_geom_angle_atom_site_label_1
_geom_angle_atom_site_label_2
_geom_angle_atom_site_label_3
_geom_angle
Pt1 C1 H1A 109.5
Pt1 C1 H1B 109.5
H1A C1 H1B 109.5
Pt1 C1 H1C 109.5
H1A C1 H1C 109.5
H1B C1 H1C 109.5
Pt1 C2 H2A 109.5
Pt1 C2 H2B 109.5
H2A C2 H2B 109.5
Pt1 C2 H2C 109.5
H2A C2 H2C 109.5
H2B C2 H2C 109.5
Pt1 C3 H3A 109.5
Pt1 C3 H3B 109.5
H3A C3 H3B 109.5
Pt1 C3 H3C 109.5
H3A C3 H3C 109.5
H3B C3 H3C 109.5
N1 C4 C5 124.6(9)
N1 C4 H4 117.7
C5 C4 H4 117.7
C4 C5 C6 117.2(9)
C4 C5 H5 121.4
C6 C5 H5 121.4
C7 C6 C5 118.9(8)
C7 C6 H6 120.5
C5 C6 H6 120.5
C8 C7 C6 119.2(9)
C8 C7 H7 120.4
C6 C7 H7 120.4
N1 C8 C7 121.5(8)
N1 C8 C9 114.3(7)
C7 C8 C9 123.9(8)
O2 C9 N2 109.7(7)
O2 C9 C10 107.6(7)
N2 C9 C10 105.5(7)
O2 C9 C8 115.3(7)
N2 C9 C8 102.8(7)
C10 C9 C8 115.3(7)
C11 C10 C9 106.2(7)
C11 C10 C17 126.2(8)
C9 C10 C17 127.0(8)
C10 C11 C12 109.2(8)
C10 C11 H11 125.4
C12 C11 H11 125.4
N2 C12 C11 112.2(8)
N2 C12 C13 126.9(8)
C11 C12 C13 120.8(8)
C16 C13 C12 113.8(8)
C16 C13 C15 109.8(8)
C12 C13 C15 109.5(7)
C16 C13 C14 110.0(8)
C12 C13 C14 105.2(8)
C15 C13 C14 108.4(8)
C13 C14 H14A 109.5
C13 C14 H14B 109.5
H14A C14 H14B 109.5
C13 C14 H14C 109.5
H14A C14 H14C 109.5
H14B C14 H14C 109.5
C13 C15 H15A 109.5
C13 C15 H15B 109.5
H15A C15 H15B 109.5
C13 C15 H15C 109.5
H15A C15 H15C 109.5
H15B C15 H15C 109.5
C13 C16 H16A 109.5
C13 C16 H16B 109.5
H16A C16 H16B 109.5
C13 C16 H16C 109.5
H16A C16 H16C 109.5
H16B C16 H16C 109.5
C18 C17 C10 109.0(7)
C18 C17 C20 109.3(7)
C10 C17 C20 114.8(7)
C18 C17 C19 109.4(8)
C10 C17 C19 106.1(7)
C20 C17 C19 108.1(7)
C17 C18 H18A 109.5
C17 C18 H18B 109.5
H18A C18 H18B 109.5
C17 C18 H18C 109.5
H18A C18 H18C 109.5
H18B C18 H18C 109.5
C17 C19 H19A 109.5
C17 C19 H19B 109.5
H19A C19 H19B 109.5
C17 C19 H19C 109.5
H19A C19 H19C 109.5
H19B C19 H19C 109.5
C17 C20 H20A 109.5
C17 C20 H20B 109.5
H20A C20 H20B 109.5
C17 C20 H20C 109.5
H20A C20 H20C 109.5
H20B C20 H20C 109.5
Pt2 C21 H21A 109.5
Pt2 C21 H21B 109.5
H21A C21 H21B 109.5
Pt2 C21 H21C 109.5
H21A C21 H21C 109.5
H21B C21 H21C 109.5
Pt2 C22 H22A 109.5
Pt2 C22 H22B 109.5
H22A C22 H22B 109.5
Pt2 C22 H22C 109.5
H22A C22 H22C 109.5
H22B C22 H22C 109.5
Pt2 C23 H23A 109.5
Pt2 C23 H23B 109.5
H23A C23 H23B 109.5
Pt2 C23 H23C 109.5
H23A C23 H23C 109.5
H23B C23 H23C 109.5
N3 C24 C25 121.2(8)
N3 C24 H24 119.4
C25 C24 H24 119.4
C26 C25 C24 118.8(9)
C26 C25 H25 120.6
C24 C25 H25 120.6
C25 C26 C27 119.9(8)
C25 C26 H26 120
C27 C26 H26 120
C28 C27 C26 119.6(9)
C28 C27 H27 120.2
C26 C27 H27 120.2
N3 C28 C27 121.0(9)
N3 C28 C29 113.6(7)
C27 C28 C29 125.1(8)
O4 C29 N4 110.3(7)
O4 C29 C30 108.8(7)
N4 C29 C30 105.5(7)
O4 C29 C28 114.8(7)
N4 C29 C28 102.4(7)
C30 C29 C28 114.5(7)
C31 C30 C29 106.1(7)
C31 C30 C37 126.6(8)
C29 C30 C37 126.7(8)
C30 C31 C32 109.0(8)
C30 C31 H31 125.5
C32 C31 H31 125.5
N4 C32 C31 111.6(8)
N4 C32 C33 126.0(8)
C31 C32 C33 122.5(8)
C32 C33 C35 105.4(7)
C32 C33 C34 109.7(8)
C35 C33 C34 108.1(8)
C32 C33 C36 112.9(8)
C35 C33 C36 111.7(8)
C34 C33 C36 109.0(8)
C33 C34 H34A 109.5
C33 C34 H34B 109.5
H34A C34 H34B 109.5
C33 C34 H34C 109.5
H34A C34 H34C 109.5
H34B C34 H34C 109.5
C33 C35 H35A 109.5
C33 C35 H35B 109.5
H35A C35 H35B 109.5
C33 C35 H35C 109.5
H35A C35 H35C 109.5
H35B C35 H35C 109.5
C33 C36 H36A 109.5
C33 C36 H36B 109.5
H36A C36 H36B 109.5
C33 C36 H36C 109.5
H36A C36 H36C 109.5
H36B C36 H36C 109.5
C40 C37 C30 114.6(8)
C40 C37 C39 109.6(8)
C30 C37 C39 104.7(7)
C40 C37 C38 109.1(8)
C30 C37 C38 110.3(8)
C39 C37 C38 108.3(8)
C37 C38 H38A 109.5
C37 C38 H38B 109.5
H38A C38 H38B 109.5
C37 C38 H38C 109.5
H38A C38 H38C 109.5
H38B C38 H38C 109.5
C37 C39 H39A 109.5
C37 C39 H39B 109.5
H39A C39 H39B 109.5
C37 C39 H39C 109.5
H39A C39 H39C 109.5
H39B C39 H39C 109.5
C37 C40 H40A 109.5
C37 C40 H40B 109.5
H40A C40 H40B 109.5
C37 C40 H40C 109.5
H40A C40 H40C 109.5
H40B C40 H40C 109.5
C8 N1 C4 118.5(8)
C8 N1 Pt1 111.4(6)
C4 N1 Pt1 130.0(6)
C12 N2 C9 106.4(7)
C12 N2 Pt1 156.7(7)
C9 N2 Pt1 96.9(5)
C28 N3 C24 119.4(8)
C28 N3 Pt2 111.7(6)
C24 N3 Pt2 128.6(6)
C32 N4 C29 106.6(7)
C32 N4 Pt2 154.8(6)
C29 N4 Pt2 97.9(5)
O2 O1 Pt1 109.1(4)
C9 O2 O1 110.6(6)
O4 O3 Pt2 109.2(4)
C29 O4 O3 110.4(6)
C2 Pt1 C1 87.6(4)
C2 Pt1 C3 87.0(4)
C1 Pt1 C3 90.2(4)
C2 Pt1 O1 89.0(3)
C1 Pt1 O1 92.5(3)
C3 Pt1 O1 175.0(3)
C2 Pt1 N1 95.6(3)
C1 Pt1 N1 173.9(4)
C3 Pt1 N1 95.1(3)
O1 Pt1 N1 82.4(3)
C2 Pt1 N2 166.4(3)
C1 Pt1 N2 101.2(3)
C3 Pt1 N2 103.3(3)
O1 Pt1 N2 80.3(3)
N1 Pt1 N2 74.8(3)
C22 Pt2 C21 89.4(4)
C22 Pt2 C23 87.5(4)
C21 Pt2 C23 90.9(4)
C22 Pt2 O3 89.2(3)
C21 Pt2 O3 92.9(3)
C23 Pt2 O3 174.9(3)
C22 Pt2 N3 94.9(3)
C21 Pt2 N3 173.3(4)
C23 Pt2 N3 94.3(4)
O3 Pt2 N3 82.1(3)
C22 Pt2 N4 165.8(3)
C21 Pt2 N4 100.3(3)
C23 Pt2 N4 102.6(3)
O3 Pt2 N4 80.0(2)
N3 Pt2 N4 74.6(3)

loop_
_geom_bond_atom_site_label_1
_geom_bond_atom_site_label_2
_geom_bond_distance
C1 Pt1 2.042(9)
C1 H1A 0.98
C1 H1B 0.98
C1 H1C 0.98
C2 Pt1 1.983(10)
C2 H2A 0.98
C2 H2B 0.98
C2 H2C 0.98
C3 Pt1 2.042(9)
C3 H3A 0.98
C3 H3B 0.98
C3 H3C 0.98
C4 N1 1.346(12)
C4 C5 1.362(13)
C4 H4 0.95
C5 C6 1.405(13)
C5 H5 0.95
C6 C7 1.404(12)
C6 H6 0.95
C7 C8 1.386(12)
C7 H7 0.95
C8 N1 1.338(11)
C8 C9 1.532(12)
C9 O2 1.395(10)
C9 N2 1.501(10)
C9 C10 1.518(12)
C10 C11 1.336(12)
C10 C17 1.525(12)
C11 C12 1.471(12)
C11 H11 0.95
C12 N2 1.305(12)
C12 C13 1.511(12)
C13 C16 1.503(12)
C13 C15 1.539(13)
C13 C14 1.569(13)
C14 H14A 0.98
C14 H14B 0.98
C14 H14C 0.98
C15 H15A 0.98
C15 H15B 0.98
C15 H15C 0.98
C16 H16A 0.98
C16 H16B 0.98
C16 H16C 0.98
C17 C18 1.521(12)
C17 C20 1.528(12)
C17 C19 1.532(12)
C18 H18A 0.98
C18 H18B 0.98
C18 H18C 0.98
C19 H19A 0.98
C19 H19B 0.98
C19 H19C 0.98
C20 H20A 0.98
C20 H20B 0.98
C20 H20C 0.98
C21 Pt2 2.038(9)
C21 H21A 0.98
C21 H21B 0.98
C21 H21C 0.98
C22 Pt2 2.038(9)
C22 H22A 0.98
C22 H22B 0.98
C22 H22C 0.98
C23 Pt2 2.060(9)
C23 H23A 0.98
C23 H23B 0.98
C23 H23C 0.98
C24 N3 1.356(11)
C24 C25 1.384(13)
C24 H24 0.95
C25 C26 1.370(12)
C25 H25 0.95
C26 C27 1.382(12)
C26 H26 0.95
C27 C28 1.367(12)
C27 H27 0.95
C28 N3 1.356(11)
C28 C29 1.551(12)
C29 O4 1.391(10)
C29 N4 1.493(11)
C29 C30 1.500(12)
C30 C31 1.338(12)
C30 C37 1.526(12)
C31 C32 1.466(12)
C31 H31 0.95
C32 N4 1.303(12)
C32 C33 1.509(12)
C33 C35 1.534(13)
C33 C34 1.539(13)
C33 C36 1.540(12)
C34 H34A 0.98
C34 H34B 0.98
C34 H34C 0.98
C35 H35A 0.98
C35 H35B 0.98
C35 H35C 0.98
C36 H36A 0.98
C36 H36B 0.98
C36 H36C 0.98
C37 C40 1.512(13)
C37 C39 1.550(14)
C37 C38 1.556(13)
C38 H38A 0.98
C38 H38B 0.98
C38 H38C 0.98
C39 H39A 0.98
C39 H39B 0.98
C39 H39C 0.98
C40 H40A 0.98
C40 H40B 0.98
C40 H40C 0.98
N1 Pt1 2.143(7)
N2 Pt1 2.212(7)
N3 Pt2 2.141(7)
N4 Pt2 2.203(7)
O1 O2 1.490(8)
O1 Pt1 2.103(6)
O3 O4 1.489(8)
O3 Pt2 2.117(6)
